data_2201657
loop_
_publ_author_name
'Amini, Mostafa M.'
'Azadmehr, Amirreza'
'Hossein Abadi, Shabnam'
'Ng, Seik Weng'

_publ_section_title
;
 Aquachlorodimethylphenyltin--18-crown-6 (2/1)
;
_journal_issue 9
_journal_name_full 'Acta Crystallographica Section E'
_journal_page_first m484
_journal_page_last m485
_journal_paper_doi 10.1107/S1600536802013557
_journal_volume 58
_journal_year 2002
_chemical_formula_iupac '[Sn Cl (C H3)2 (C6 H5) (H2 O1)]2, C12 H24 O8'
_chemical_formula_moiety '2C8 H13 Cl1 Sn1, C12 H24 O8'
_chemical_formula_sum 'C28 H50 Cl2 O8 Sn2'
_chemical_formula_weight 822.96
_chemical_name_systematic
;
 Bis(aquachlorodimethylphenyltin)^.^18-crown-6
;
_space_group_IT_number 14
_symmetry_cell_setting monoclinic
_symmetry_space_group_name_Hall '-P 2yn'
_symmetry_space_group_name_H-M 'P 1 21/n 1'
_atom_sites_solution_hydrogens geom
_atom_sites_solution_primary direct
_atom_sites_solution_secondary difmap
_audit_creation_method SHELXL-97
_cell_angle_alpha 90.00
_cell_angle_beta 116.0150(10)
_cell_angle_gamma 90.00
_cell_formula_units_Z 2
_cell_length_a 9.6395(6)
_cell_length_b 19.4720(10)
_cell_length_c 10.5110(7)
_cell_measurement_reflns_used 4938
_cell_measurement_temperature 168(2)
_cell_measurement_theta_max 26.5
_cell_measurement_theta_min 2.4
_cell_volume 1773.02(19)
_computing_cell_refinement 'SAINT (Bruker, 1997)'
_computing_data_collection 'SMART (Bruker, 1997)'
_computing_data_reduction SAINT
_computing_molecular_graphics 'ORTEPII (Johnson, 1976)'
_computing_publication_material SHELXL97
_computing_structure_refinement 'SHELXL97 (Sheldrick, 1997)'
_computing_structure_solution 'SHELXS97 (Sheldrick, 1997)'
_diffrn_ambient_temperature 168(2)
_diffrn_measured_fraction_theta_full 0.927
_diffrn_measured_fraction_theta_max 0.927
_diffrn_measurement_device_type 'Siemens CCD area-detector'
_diffrn_measurement_method \w
_diffrn_radiation_monochromator graphite
_diffrn_radiation_source 'fine-focus sealed tube'
_diffrn_radiation_type MoK\a
_diffrn_radiation_wavelength 0.71073
_diffrn_reflns_av_R_equivalents 0.104
_diffrn_reflns_av_sigmaI/netI 0.117
_diffrn_reflns_limit_h_max 11
_diffrn_reflns_limit_h_min -10
_diffrn_reflns_limit_k_max 24
_diffrn_reflns_limit_k_min -24
_diffrn_reflns_limit_l_max 13
_diffrn_reflns_limit_l_min -10
_diffrn_reflns_number 9926
_diffrn_reflns_theta_full 26.46
_diffrn_reflns_theta_max 26.5
_diffrn_reflns_theta_min 2.4
_exptl_absorpt_coefficient_mu 1.601
_exptl_absorpt_correction_T_max 0.589
_exptl_absorpt_correction_T_min 0.502
_exptl_absorpt_correction_type multi-scan
_exptl_absorpt_process_details '(SADABS; Sheldrick, 1996)'
_exptl_crystal_colour Colorless
_exptl_crystal_density_diffrn 1.541
_exptl_crystal_density_method 'not measured'
_exptl_crystal_description Block
_exptl_crystal_F_000 832
_exptl_crystal_size_max 0.50
_exptl_crystal_size_mid 0.48
_exptl_crystal_size_min 0.37
_refine_diff_density_max 2.623
_refine_diff_density_min -1.756
_refine_ls_extinction_method none
_refine_ls_goodness_of_fit_ref 0.948
_refine_ls_hydrogen_treatment mixed
_refine_ls_matrix_type full
_refine_ls_number_parameters 177
_refine_ls_number_reflns 3392
_refine_ls_number_restraints 21
_refine_ls_restrained_S_all 0.947
_refine_ls_R_factor_all 0.097
_refine_ls_R_factor_gt 0.060
_refine_ls_shift/su_max 0.001
_refine_ls_shift/su_mean <0.001
_refine_ls_structure_factor_coef Fsqd
_refine_ls_weighting_details 'calc w = 1/[\s^2^(Fo^2^)+(0.0348P)^2^] where P = (Fo^2^+2Fc^2^)/3'
_refine_ls_weighting_scheme calc
_refine_ls_wR_factor_gt 0.099
_refine_ls_wR_factor_ref 0.107
_reflns_number_gt 2495
_reflns_number_total 3392
_reflns_threshold_expression I>2\s(I)
_cod_data_source_file wn6108.cif
_cod_data_source_block I
_cod_depositor_comments
;
The following automatic conversions were performed:
'_symmetry_cell_setting' value 'Monoclinic' changed to 'monoclinic'
according to '/home/saulius/struct/CIF-dictionaries/cif_core.dic'
dictionary named 'cif_core.dic' version 2.4.1 from 2010-06-29.

Automatic conversion script
Id: cif_fix_enum 1527 2010-12-29 10:47:43Z saulius 

The following automatic conversions were performed:

'_symmetry_cell_setting' value 'Monoclinic' changed to 'monoclinic'
according to /home/saulius/struct/CIF-dictionaries/cif_core.dic
dictionary named 'cif_core.dic' version 2.4.1 from
2010-06-29.

'_exptl_absorpt_correction_type' value 'Multi-scan'
changed to 'multi-scan' according to
/home/saulius/struct/CIF-dictionaries/cif_core.dic dictionary named
'cif_core.dic' version 2.4.1 from 2010-06-29.

Automatic conversion script
Id: cif_fix_values 1715 2011-07-08 13:25:40Z adriana 
;
_cod_original_cell_volume 1773.0(2)
_cod_original_sg_symbol_H-M 'P 21/n'
_cod_database_code 2201657
_cod_database_fobs_code 2201657

loop_
_symmetry_equiv_pos_as_xyz
'x, y, z'
'-x+1/2, y+1/2, -z+1/2'
'-x, -y, -z'
'x-1/2, -y-1/2, z-1/2'

loop_
_atom_site_label
_atom_site_fract_x
_atom_site_fract_y
_atom_site_fract_z
_atom_site_U_iso_or_equiv
_atom_site_adp_type
_atom_site_calc_flag
_atom_site_refinement_flags
_atom_site_occupancy
_atom_site_disorder_assembly
_atom_site_disorder_group
_atom_site_type_symbol
Sn1 0.36801(5) 0.11313(2) 0.25316(5) 0.0261(2) Uani d . 1 . . Sn
Cl1 0.6100(2) 0.18146(8) 0.3566(2) 0.0379(4) Uani d . 1 . . Cl
O1 0.1800(5) -0.1056(2) 0.1746(4) 0.0350(10) Uani d D 1 . . O
O2 -0.0522(5) -0.0498(2) 0.2397(4) 0.0380(10) Uani d D 1 . . O
O3 -0.1683(5) 0.0761(2) 0.0958(5) 0.0360(10) Uani d D 1 . . O
O1w 0.1378(5) 0.0411(2) 0.1432(5) 0.0360(10) Uani d D 1 . . O
C1 0.2951(8) 0.1546(3) 0.0483(7) 0.045(2) Uani d . 1 . . C
C2 0.4793(7) 0.0165(3) 0.3101(7) 0.034(2) Uani d . 1 . . C
C3 0.2772(5) 0.1511(2) 0.3949(4) 0.028(2) Uani d G 1 . . C
C4 0.1233(4) 0.1702(2) 0.3452(4) 0.032(2) Uani d G 1 . . C
C5 0.0676(4) 0.1933(2) 0.4392(5) 0.043(2) Uani d G 1 . . C
C6 0.1659(6) 0.1973(2) 0.5830(5) 0.048(2) Uani d G 1 . . C
C7 0.3198(6) 0.1783(2) 0.6327(3) 0.050(2) Uani d G 1 . . C
C8 0.3755(4) 0.1552(2) 0.5387(4) 0.041(2) Uani d G 1 . . C
C9 0.1272(8) -0.1370(3) 0.2686(7) 0.044(2) Uani d D 1 . . C
C10 0.0834(8) -0.0817(3) 0.3427(7) 0.044(2) Uani d D 1 . . C
C11 -0.1049(8) 0.0044(3) 0.2975(7) 0.044(2) Uani d D 1 . . C
C12 -0.2286(8) 0.0426(3) 0.1818(7) 0.050(2) Uani d D 1 . . C
C13 -0.2773(8) 0.1215(3) -0.0037(7) 0.048(2) Uani d D 1 . . C
C14 -0.2066(9) 0.1554(3) -0.0883(7) 0.047(2) Uani d D 1 . . C
H1w1 0.148(6) -0.0010(10) 0.125(7) 0.043 Uiso d D 1 . . H
H1w2 0.047(3) 0.048(2) 0.133(7) 0.043 Uiso d D 1 . . H
H1a 0.3803 0.1525 0.0213 0.067 Uiso calc R 1 . . H
H1b 0.2639 0.2025 0.0479 0.067 Uiso calc R 1 . . H
H1c 0.2075 0.1280 -0.0193 0.067 Uiso calc R 1 . . H
H2a 0.4103 -0.0166 0.3235 0.051 Uiso calc R 1 . . H
H2b 0.5741 0.0210 0.3985 0.051 Uiso calc R 1 . . H
H2c 0.5051 0.0003 0.2348 0.051 Uiso calc R 1 . . H
H4 0.0561 0.1674 0.2469 0.039 Uiso calc R 1 . . H
H5 -0.0376 0.2063 0.4052 0.052 Uiso calc R 1 . . H
H6 0.1279 0.2131 0.6472 0.058 Uiso calc R 1 . . H
H7 0.3870 0.1811 0.7310 0.060 Uiso calc R 1 . . H
H8 0.4807 0.1421 0.5727 0.049 Uiso calc R 1 . . H
H9a 0.2101 -0.1658 0.3387 0.052 Uiso calc R 1 . . H
H9b 0.0370 -0.1666 0.2145 0.052 Uiso calc R 1 . . H
H10a 0.0631 -0.1016 0.4196 0.053 Uiso calc R 1 . . H
H10b 0.1678 -0.0477 0.3844 0.053 Uiso calc R 1 . . H
H11a -0.0183 0.0358 0.3522 0.052 Uiso calc R 1 . . H
H11b -0.1448 -0.0145 0.3625 0.052 Uiso calc R 1 . . H
H12a -0.3117 0.0105 0.1230 0.060 Uiso calc R 1 . . H
H12b -0.2734 0.0772 0.2221 0.060 Uiso calc R 1 . . H
H13a -0.3088 0.1567 0.0465 0.057 Uiso calc R 1 . . H
H13b -0.3704 0.0956 -0.0673 0.057 Uiso calc R 1 . . H
H14a -0.2765 0.1916 -0.1488 0.057 Uiso calc R 1 . . H
H14b -0.1077 0.1772 -0.0240 0.057 Uiso calc R 1 . . H

loop_
_atom_site_aniso_label
_atom_site_aniso_U_11
_atom_site_aniso_U_22
_atom_site_aniso_U_33
_atom_site_aniso_U_12
_atom_site_aniso_U_13
_atom_site_aniso_U_23
Sn1 0.0353(3) 0.0215(2) 0.0182(2) -0.0007(2) 0.0086(2) -0.0004(2)
Cl1 0.0410(10) 0.0354(9) 0.0283(10) -0.0104(7) 0.0071(9) -0.0027(7)
O1 0.047(3) 0.020(2) 0.032(3) -0.001(2) 0.011(3) 0.002(2)
O2 0.048(3) 0.041(3) 0.018(3) -0.005(2) 0.010(3) -0.003(2)
O3 0.032(3) 0.040(3) 0.031(3) -0.002(2) 0.010(3) -0.008(2)
O1w 0.042(3) 0.026(2) 0.043(3) -0.003(2) 0.020(3) -0.006(2)
C1 0.049(5) 0.042(4) 0.020(4) -0.011(3) -0.007(4) 0.006(3)
C2 0.032(4) 0.028(3) 0.029(4) 0.002(3) 0.003(4) 0.004(3)
C3 0.037(4) 0.019(3) 0.026(4) -0.002(3) 0.011(4) -0.002(3)
C4 0.037(4) 0.025(3) 0.024(4) -0.008(3) 0.005(4) -0.003(3)
C5 0.049(5) 0.023(3) 0.071(6) -0.005(3) 0.039(5) -0.006(3)
C6 0.080(6) 0.031(4) 0.047(5) -0.007(4) 0.040(5) -0.007(3)
C7 0.068(6) 0.047(4) 0.032(4) -0.004(4) 0.019(5) -0.006(4)
C8 0.049(5) 0.039(4) 0.030(4) 0.001(3) 0.013(4) -0.005(3)
C9 0.050(5) 0.034(3) 0.027(4) -0.009(3) -0.001(4) 0.011(3)
C10 0.058(5) 0.046(4) 0.021(4) -0.017(4) 0.010(4) 0.001(3)
C11 0.057(5) 0.057(5) 0.019(4) -0.008(4) 0.019(4) -0.004(3)
C12 0.058(5) 0.053(5) 0.061(6) -0.010(4) 0.045(5) -0.019(4)
C13 0.048(5) 0.039(4) 0.056(5) 0.007(4) 0.023(5) -0.015(4)
C14 0.058(5) 0.025(4) 0.043(5) 0.010(3) 0.007(4) -0.002(3)

loop_
_atom_type_symbol
_atom_type_description
_atom_type_scat_dispersion_real
_atom_type_scat_dispersion_imag
_atom_type_scat_source
C C 0.0033 0.0016 'International Tables Vol C Tables 4.2.6.8 and 6.1.1.4'
H H 0.0000 0.0000 'International Tables Vol C Tables 4.2.6.8 and 6.1.1.4'
O O 0.0106 0.0060 'International Tables Vol C Tables 4.2.6.8 and 6.1.1.4'
Cl Cl 0.1484 0.1585 'International Tables Vol C Tables 4.2.6.8 and 6.1.1.4'
Sn Sn -0.6537 1.4246 'International Tables Vol C Tables 4.2.6.8 and 6.1.1.4'

loop_
_geom_angle_atom_site_label_1
_geom_angle_atom_site_label_2
_geom_angle_atom_site_label_3
_geom_angle_site_symmetry_1
_geom_angle
_geom_angle_publ_flag
C1 Sn1 C2 . 121.9(3) yes
C1 Sn1 C3 . 121.2(2) yes
C1 Sn1 O1w . 84.9(2) yes
C1 Sn1 Cl1 . 94.0(2) yes
C2 Sn1 C3 . 114.6(2) yes
C2 Sn1 O1w . 82.3(2) yes
C2 Sn1 Cl1 . 95.2(2) yes
C3 Sn1 O1w . 88.0(2) yes
C3 Sn1 Cl1 . 95.80(10) yes
O1w Sn1 Cl1 . 176.10(10) yes
C14 O1 C9 3 111.5(5) no
C11 O2 C10 . 112.4(5) no
C13 O3 C12 . 112.0(5) no
C4 C3 C8 . 120.0 no
C4 C3 Sn1 . 121.3(2) no
C8 C3 Sn1 . 118.7(2) no
C5 C4 C3 . 120.0 no
C4 C5 C6 . 120.0 no
C7 C6 C5 . 120.0 no
C6 C7 C8 . 120.0 no
C7 C8 C3 . 120.0 no
O1 C9 C10 . 108.6(5) no
O2 C10 C9 . 107.0(5) no
O2 C11 C12 . 109.5(5) no
O3 C12 C11 . 110.2(5) no
O3 C13 C14 . 109.3(5) no
O1 C14 C13 3 109.6(5) no
Sn1 O1w H1w1 . 119(3) no
Sn1 O1w H1w2 . 130(3) no
H1w1 O1w H1w2 . 110(2) no
Sn1 C1 H1a . 109.5 no
Sn1 C1 H1b . 109.5 no
H1a C1 H1b . 109.5 no
Sn1 C1 H1c . 109.5 no
H1a C1 H1c . 109.5 no
H1b C1 H1c . 109.5 no
Sn1 C2 H2a . 109.5 no
Sn1 C2 H2b . 109.5 no
H2a C2 H2b . 109.5 no
Sn1 C2 H2c . 109.5 no
H2a C2 H2c . 109.5 no
H2b C2 H2c . 109.5 no
C5 C4 H4 . 120.0 no
C3 C4 H4 . 120.0 no
C4 C5 H5 . 120.0 no
C6 C5 H5 . 120.0 no
C7 C6 H6 . 120.0 no
C5 C6 H6 . 120.0 no
C6 C7 H7 . 120.0 no
C8 C7 H7 . 120.0 no
C7 C8 H8 . 120.0 no
C3 C8 H8 . 120.0 no
O1 C9 H9a . 110.0 no
C10 C9 H9a . 110.0 no
O1 C9 H9b . 110.0 no
C10 C9 H9b . 110.0 no
H9a C9 H9b . 108.3 no
O2 C10 H10a . 110.3 no
C9 C10 H10a . 110.3 no
O2 C10 H10b . 110.3 no
C9 C10 H10b . 110.3 no
H10a C10 H10b . 108.6 no
O2 C11 H11a . 109.8 no
C12 C11 H11a . 109.8 no
O2 C11 H11b . 109.8 no
C12 C11 H11b . 109.8 no
H11a C11 H11b . 108.2 no
O3 C12 H12a . 109.6 no
C11 C12 H12a . 109.6 no
O3 C12 H12b . 109.6 no
C11 C12 H12b . 109.6 no
H12a C12 H12b . 108.1 no
O3 C13 H13a . 109.8 no
C14 C13 H13a . 109.8 no
O3 C13 H13b . 109.8 no
C14 C13 H13b . 109.8 no
H13a C13 H13b . 108.3 no
O1 C14 H14a 3 109.7 no
C13 C14 H14a . 109.7 no
O1 C14 H14b 3 109.7 no
C13 C14 H14b . 109.7 no
H14a C14 H14b . 108.2 no

loop_
_geom_bond_atom_site_label_1
_geom_bond_atom_site_label_2
_geom_bond_site_symmetry_2
_geom_bond_distance
_geom_bond_publ_flag
Sn1 C1 . 2.111(6) yes
Sn1 C2 . 2.119(5) yes
Sn1 C3 . 2.163(3) yes
Sn1 O1w . 2.445(4) yes
Sn1 Cl1 . 2.484(2) yes
O1 C14 3 1.426(6) no
O1 C9 . 1.431(6) no
O2 C11 . 1.419(6) no
O2 C10 . 1.423(6) no
O3 C13 . 1.419(6) no
O3 C12 . 1.429(6) no
C3 C4 . 1.3900 no
C3 C8 . 1.3900 no
C4 C5 . 1.3900 no
C5 C6 . 1.3900 no
C6 C7 . 1.3900 no
C7 C8 . 1.3900 no
C9 C10 . 1.494(7) no
C11 C12 . 1.477(7) no
C13 C14 . 1.491(7) no
O1w H1w1 . 0.850(10) no
O1w H1w2 . 0.850(10) no
C1 H1a . 0.9800 no
C1 H1b . 0.9800 no
C1 H1c . 0.9800 no
C2 H2a . 0.9800 no
C2 H2b . 0.9800 no
C2 H2c . 0.9800 no
C4 H4 . 0.9500 no
C5 H5 . 0.9500 no
C6 H6 . 0.9500 no
C7 H7 . 0.9500 no
C8 H8 . 0.9500 no
C9 H9a . 0.9900 no
C9 H9b . 0.9900 no
C10 H10a . 0.9900 no
C10 H10b . 0.9900 no
C11 H11a . 0.9900 no
C11 H11b . 0.9900 no
C12 H12a . 0.9900 no
C12 H12b . 0.9900 no
C13 H13a . 0.9900 no
C13 H13b . 0.9900 no
C14 H14a . 0.9900 no
C14 H14b . 0.9900 no

loop_
_geom_hbond_atom_site_label_D
_geom_hbond_atom_site_label_H
_geom_hbond_atom_site_label_A
_geom_hbond_distance_DH
_geom_hbond_distance_HA
_geom_hbond_distance_DA
_geom_hbond_angle_DHA
_geom_hbond_publ_flag
O1w H1w1 O1 0.850(10) 2.10(3) 2.884(5) 153(6) no
O1w H1w2 O3 0.850(10) 2.010(10) 2.851(6) 172(6) no

loop_
_geom_torsion_atom_site_label_1
_geom_torsion_atom_site_label_2
_geom_torsion_atom_site_label_3
_geom_torsion_atom_site_label_4
_geom_torsion_site_symmetry_1
_geom_torsion_site_symmetry_4
_geom_torsion
_geom_torsion_publ_flag
C1 Sn1 C3 C4 . . 37.7(3) no
C2 Sn1 C3 C4 . . -125.6(3) no
O1w Sn1 C3 C4 . . -45.0(2) no
Cl1 Sn1 C3 C4 . . 136.0(2) no
C1 Sn1 C3 C8 . . -143.4(3) no
C2 Sn1 C3 C8 . . 53.3(3) no
O1w Sn1 C3 C8 . . 133.9(2) no
Cl1 Sn1 C3 C8 . . -45.1(2) no
C8 C3 C4 C5 . . 0.0 no
Sn1 C3 C4 C5 . . 178.9(3) no
C3 C4 C5 C6 . . 0.0 no
C4 C5 C6 C7 . . 0.0 no
C5 C6 C7 C8 . . 0.0 no
C6 C7 C8 C3 . . 0.0 no
C4 C3 C8 C7 . . 0.0 no
Sn1 C3 C8 C7 . . -178.9(3) no
C14 O1 C9 C10 3 . -173.2(5) no
C11 O2 C10 C9 . . -179.5(5) no
O1 C9 C10 O2 . . 69.4(7) no
C10 O2 C11 C12 . . 170.4(5) no
C13 O3 C12 C11 . . -171.3(5) no
O2 C11 C12 O3 . . -65.5(7) no
C12 O3 C13 C14 . . 179.2(5) no
O3 C13 C14 O1 . 3 67.0(7) no
